data_1558891
loop_
_publ_author_name
'Dance, Zachary E. X.'
'Crawford, Morgan'
'Moment, Aaron'
'Brunskill, Andrew'
'Wabuyele, Busolo'

_publ_section_title
;
 Kinetics, Thermodynamics, and Scale-Up of an Azeotropic Drying Process:
 Mapping Rapid Phase Conversion with Process Analytical Technology
;
_journal_name_full 'Organic Process Research &amp; Development'
_journal_paper_doi 10.1021/acs.oprd.0c00275
_journal_year 2020
_chemical_absolute_configuration ad
_chemical_formula_moiety 'C10 H14 N2 O6, 0.5(H2 O)'
_chemical_formula_sum 'C10 H15 N2 O6.5'
_chemical_formula_weight 267.24
_chemical_name_systematic
;
1-((2R,3R,4R,5R)-3,4-dihydroxy-5-(hydroxymethyl)
-3-methyltetrahydrofuran-2-yl)pyrimidine-2,4(1H,3H)
-dione hemihydrate
;
_space_group_crystal_system orthorhombic
_space_group_IT_number 18
_space_group_name_Hall 'P 2 2ab'
_space_group_name_H-M_alt 'P 21 21 2'
_atom_sites_solution_hydrogens mixed
_atom_sites_solution_primary direct
_atom_sites_solution_secondary difmap
_audit_creation_method SHELXL-2016/6
_cell_angle_alpha 90
_cell_angle_beta 90
_cell_angle_gamma 90
_cell_formula_units_Z 4
_cell_length_a 7.1184(8)
_cell_length_b 28.602(3)
_cell_length_c 5.6452(7)
_cell_measurement_reflns_used 6921
_cell_measurement_temperature 100(2)
_cell_measurement_theta_max 66.57
_cell_measurement_theta_min 6.19
_cell_volume 1149.4(2)
_computing_cell_refinement 'Bruker SAINT'
_computing_data_collection 'Bruker APEX2'
_computing_data_reduction 'Bruker SAINT'
_computing_molecular_graphics 'Bruker SHELXTL'
_computing_publication_material 'Bruker SHELXTL'
_computing_structure_refinement 'SHELXL-2018/3 (Sheldrick, 2018)'
_computing_structure_solution 'SHELXS-97 (Sheldrick 2008)'
_diffrn_ambient_temperature 100(2)
_diffrn_measured_fraction_theta_full 0.998
_diffrn_measured_fraction_theta_max 0.998
_diffrn_measurement_device_type 'Bruker APEX-II CCD'
_diffrn_measurement_method '\f and \w scans'
_diffrn_radiation_type CuK\a
_diffrn_radiation_wavelength 1.54178
_diffrn_reflns_av_R_equivalents 0.0373
_diffrn_reflns_av_unetI/netI 0.0308
_diffrn_reflns_Laue_measured_fraction_full 0.998
_diffrn_reflns_Laue_measured_fraction_max 0.998
_diffrn_reflns_limit_h_max 8
_diffrn_reflns_limit_h_min -7
_diffrn_reflns_limit_k_max 33
_diffrn_reflns_limit_k_min -34
_diffrn_reflns_limit_l_max 6
_diffrn_reflns_limit_l_min -6
_diffrn_reflns_number 7269
_diffrn_reflns_point_group_measured_fraction_full 0.996
_diffrn_reflns_point_group_measured_fraction_max 0.996
_diffrn_reflns_theta_full 66.500
_diffrn_reflns_theta_max 66.569
_diffrn_reflns_theta_min 6.189
_diffrn_source 'sealed-tube microsource X-ray generator'
_exptl_absorpt_coefficient_mu 1.124
_exptl_absorpt_correction_T_max 0.914
_exptl_absorpt_correction_T_min 0.808
_exptl_absorpt_correction_type multi-scan
_exptl_absorpt_process_details
; 
(SADABS; Sheldrick, 2003) 
;
_exptl_crystal_colour colourless
_exptl_crystal_density_diffrn 1.544
_exptl_crystal_description block
_exptl_crystal_F_000 564
_exptl_crystal_size_max 0.12
_exptl_crystal_size_mid 0.10
_exptl_crystal_size_min 0.08
_refine_diff_density_max 0.263
_refine_diff_density_min -0.180
_refine_diff_density_rms 0.044
_refine_ls_abs_structure_details
; 
 Flack x determined using 786 quotients [(I+)-(I-)]/[(I+)+(I-)] 
 (Parsons, Flack and Wagner, Acta Cryst. B69 (2013) 249-259). 
;
_refine_ls_abs_structure_Flack 0.02(10)
_refine_ls_extinction_method none
_refine_ls_goodness_of_fit_ref 1.109
_refine_ls_hydrogen_treatment mixed
_refine_ls_matrix_type full
_refine_ls_number_parameters 182
_refine_ls_number_reflns 2032
_refine_ls_number_restraints 0
_refine_ls_restrained_S_all 1.109
_refine_ls_R_factor_all 0.0314
_refine_ls_R_factor_gt 0.0309
_refine_ls_shift/su_max 0.000
_refine_ls_shift/su_mean 0.000
_refine_ls_structure_factor_coef Fsqd
_refine_ls_weighting_details 'w=1/[\s^2^(Fo^2^)+(0.0277P)^2^+0.6861P] where P=(Fo^2^+2Fc^2^)/3'
_refine_ls_weighting_scheme calc
_refine_ls_wR_factor_gt 0.0809
_refine_ls_wR_factor_ref 0.0814
_reflns_Friedel_coverage 0.647
_reflns_Friedel_fraction_full 0.993
_reflns_Friedel_fraction_max 0.991
_reflns_number_gt 1995
_reflns_number_total 2032
_reflns_threshold_expression 'I > 2\s(I)'
_cod_data_source_file op0c00275_si_004.cif
_cod_data_source_block mdk069_ab
_cod_depositor_comments
;
The following automatic conversions were performed:

data item '_atom_sites_solution_secondary' value 'diffmap' was
changed to 'difmap'.

Automatic conversion script
Id: cif_fix_values 7556 2019-12-06 15:28:31Z antanas 
;
_cod_original_formula_sum 'C10 H15 N2 O6.50'
_cod_database_code 1558891
_shelx_shelxl_version_number 2016/6
_shelx_space_group_comment
; 
The symmetry employed for this shelxl refinement is uniquely defined 
by the following loop, which should always be used as a source of 
symmetry information in preference to the above space-group names. 
They are only intended as comments. 
;

loop_
_space_group_symop_operation_xyz
'x, y, z'
'-x, -y, z'
'-x+1/2, y+1/2, -z'
'x+1/2, -y+1/2, -z'

loop_
_atom_site_label
_atom_site_type_symbol
_atom_site_fract_x
_atom_site_fract_y
_atom_site_fract_z
_atom_site_U_iso_or_equiv
_atom_site_adp_type
_atom_site_occupancy
_atom_site_site_symmetry_order
_atom_site_calc_flag
_atom_site_refinement_flags_posn
_atom_site_refinement_flags_adp
_atom_site_refinement_flags_occupancy
_atom_site_disorder_assembly
_atom_site_disorder_group
N1 N 0.4734(3) 0.82940(7) 0.5642(4) 0.0167(5) Uani 1 1 d . . . . .
C2 C 0.6325(4) 0.81470(9) 0.4391(5) 0.0175(5) Uani 1 1 d . . . . .
O2 O 0.7908(2) 0.82697(7) 0.4909(4) 0.0224(4) Uani 1 1 d . . . . .
N3 N 0.5940(3) 0.78571(8) 0.2517(4) 0.0170(5) Uani 1 1 d . . . . .
H3 H 0.692(5) 0.7764(12) 0.177(6) 0.026 Uiso 1 1 d . U . . .
C4 C 0.4196(4) 0.77011(9) 0.1773(5) 0.0184(5) Uani 1 1 d . . . . .
O4 O 0.4087(3) 0.74474(7) 0.0018(3) 0.0241(4) Uani 1 1 d . . . . .
C5 C 0.2644(4) 0.78551(9) 0.3214(5) 0.0186(6) Uani 1 1 d . . . . .
H5A H 0.140068 0.775574 0.286375 0.022 Uiso 1 1 calc R U . . .
C6 C 0.2972(4) 0.81397(8) 0.5050(5) 0.0172(5) Uani 1 1 d . . . . .
H6A H 0.193713 0.823922 0.598555 0.021 Uiso 1 1 calc R U . . .
O1' O 0.3585(3) 0.86241(6) 0.9182(3) 0.0164(4) Uani 1 1 d . . . . .
C1' C 0.5052(4) 0.86516(9) 0.7496(4) 0.0153(5) Uani 1 1 d . . . . .
H1'A H 0.628445 0.859288 0.829272 0.018 Uiso 1 1 calc R U . . .
C2' C 0.5008(4) 0.91543(9) 0.6518(5) 0.0162(5) Uani 1 1 d . . . . .
O2' O 0.5996(3) 0.94218(6) 0.8254(3) 0.0168(4) Uani 1 1 d . . . . .
H2' H 0.617(5) 0.9690(13) 0.778(6) 0.025 Uiso 1 1 d . U . . .
C3' C 0.2900(4) 0.92680(9) 0.6758(5) 0.0154(5) Uani 1 1 d . . . . .
H3'A H 0.218064 0.911426 0.545117 0.019 Uiso 1 1 calc R U . . .
O3' O 0.2588(3) 0.97570(6) 0.6714(4) 0.0205(4) Uani 1 1 d . . . . .
H3' H 0.176(5) 0.9822(12) 0.573(7) 0.031 Uiso 1 1 d . U . . .
C4' C 0.2413(4) 0.90401(9) 0.9117(5) 0.0169(5) Uani 1 1 d . . . . .
H4'A H 0.280911 0.925400 1.042658 0.020 Uiso 1 1 calc R U . . .
C5' C 0.0397(4) 0.88911(9) 0.9547(5) 0.0202(6) Uani 1 1 d . . . . .
H5'A H -0.015053 0.875979 0.807887 0.024 Uiso 1 1 calc R U . . .
H5'B H 0.034652 0.864883 1.079796 0.024 Uiso 1 1 calc R U . . .
O5' O -0.0617(3) 0.92924(7) 1.0262(4) 0.0280(5) Uani 1 1 d . . . . .
H5' H -0.165871 0.929843 0.956369 0.042 Uiso 1 1 calc R U . . .
C6' C 0.5811(4) 0.92311(9) 0.4073(5) 0.0207(6) Uani 1 1 d . . . . .
H6'A H 0.520271 0.901800 0.295055 0.031 Uiso 1 1 calc R U . . .
H6'B H 0.716537 0.917017 0.409823 0.031 Uiso 1 1 calc R U . . .
H6'C H 0.558538 0.955502 0.358345 0.031 Uiso 1 1 calc R U . . .
O1W O 0.000000 1.000000 0.3364(5) 0.0201(6) Uani 1 2 d S T P . .
H1W1 H 0.019(5) 1.0224(11) 0.255(6) 0.030 Uiso 1 1 d . U . . .

loop_
_atom_site_aniso_label
_atom_site_aniso_U_11
_atom_site_aniso_U_22
_atom_site_aniso_U_33
_atom_site_aniso_U_23
_atom_site_aniso_U_13
_atom_site_aniso_U_12
N1 0.0155(11) 0.0181(10) 0.0164(11) -0.0013(8) 0.0006(9) 0.0006(8)
C2 0.0175(13) 0.0177(12) 0.0172(13) 0.0002(10) -0.0003(11) 0.0018(10)
O2 0.0142(9) 0.0289(10) 0.0241(10) -0.0082(8) 0.0000(9) -0.0010(7)
N3 0.0127(11) 0.0223(11) 0.0162(10) -0.0034(9) 0.0012(9) 0.0013(9)
C4 0.0184(13) 0.0190(12) 0.0177(13) 0.0002(10) -0.0016(11) 0.0008(11)
O4 0.0162(9) 0.0343(10) 0.0217(9) -0.0123(8) -0.0012(8) -0.0009(8)
C5 0.0177(13) 0.0198(12) 0.0185(13) 0.0007(10) 0.0012(12) -0.0023(10)
C6 0.0160(12) 0.0174(12) 0.0182(12) 0.0014(10) 0.0016(11) -0.0004(9)
O1' 0.0165(9) 0.0186(9) 0.0140(8) 0.0012(7) 0.0032(7) 0.0022(7)
C1' 0.0134(12) 0.0201(12) 0.0124(11) -0.0011(10) 0.0004(10) -0.0012(10)
C2' 0.0160(12) 0.0193(12) 0.0133(12) -0.0014(10) -0.0029(10) -0.0014(10)
O2' 0.0176(9) 0.0177(9) 0.0152(9) -0.0013(7) -0.0035(8) -0.0022(7)
C3' 0.0173(12) 0.0160(12) 0.0130(12) -0.0025(10) -0.0013(10) 0.0001(10)
O3' 0.0199(10) 0.0174(9) 0.0243(10) 0.0012(8) -0.0071(9) 0.0019(7)
C4' 0.0178(13) 0.0171(12) 0.0159(12) -0.0012(10) -0.0020(10) 0.0023(11)
C5' 0.0163(13) 0.0231(13) 0.0211(14) -0.0022(10) 0.0029(11) 0.0013(10)
O5' 0.0172(9) 0.0349(11) 0.0321(11) -0.0125(9) -0.0041(9) 0.0057(8)
C6' 0.0243(14) 0.0225(13) 0.0153(12) 0.0015(10) 0.0010(11) -0.0012(12)
O1W 0.0245(14) 0.0194(13) 0.0163(13) 0.000 0.000 -0.0003(12)

loop_
_atom_type_symbol
_atom_type_description
_atom_type_scat_dispersion_real
_atom_type_scat_dispersion_imag
_atom_type_scat_source
C C 0.0181 0.0091 'International Tables Vol C Tables 4.2.6.8 and 6.1.1.4'
H H 0.0000 0.0000 'International Tables Vol C Tables 4.2.6.8 and 6.1.1.4'
N N 0.0311 0.0180 'International Tables Vol C Tables 4.2.6.8 and 6.1.1.4'
O O 0.0492 0.0322 'International Tables Vol C Tables 4.2.6.8 and 6.1.1.4'

loop_
_geom_angle_atom_site_label_1
_geom_angle_atom_site_label_2
_geom_angle_atom_site_label_3
_geom_angle
_geom_angle_site_symmetry_1
_geom_angle_site_symmetry_3
_geom_angle_publ_flag
C6 N1 C2 121.4(2) . . ?
C6 N1 C1' 122.3(2) . . ?
C2 N1 C1' 116.2(2) . . ?
O2 C2 N3 123.0(3) . . ?
O2 C2 N1 122.8(2) . . ?
N3 C2 N1 114.2(2) . . ?
C2 N3 C4 127.4(2) . . ?
C2 N3 H3 114(2) . . ?
C4 N3 H3 119(2) . . ?
O4 C4 N3 119.4(2) . . ?
O4 C4 C5 125.9(3) . . ?
N3 C4 C5 114.7(2) . . ?
C6 C5 C4 119.3(3) . . ?
C6 C5 H5A 120.4 . . ?
C4 C5 H5A 120.4 . . ?
C5 C6 N1 123.0(2) . . ?
C5 C6 H6A 118.5 . . ?
N1 C6 H6A 118.5 . . ?
C1' O1' C4' 111.15(18) . . ?
O1' C1' N1 108.9(2) . . ?
O1' C1' C2' 106.1(2) . . ?
N1 C1' C2' 112.8(2) . . ?
O1' C1' H1'A 109.6 . . ?
N1 C1' H1'A 109.6 . . ?
C2' C1' H1'A 109.6 . . ?
O2' C2' C6' 111.3(2) . . ?
O2' C2' C1' 104.1(2) . . ?
C6' C2' C1' 117.1(2) . . ?
O2' C2' C3' 107.8(2) . . ?
C6' C2' C3' 114.7(2) . . ?
C1' C2' C3' 100.7(2) . . ?
C2' O2' H2' 111(2) . . ?
O3' C3' C4' 113.7(2) . . ?
O3' C3' C2' 111.1(2) . . ?
C4' C3' C2' 102.0(2) . . ?
O3' C3' H3'A 109.9 . . ?
C4' C3' H3'A 109.9 . . ?
C2' C3' H3'A 109.9 . . ?
C3' O3' H3' 110(2) . . ?
O1' C4' C5' 108.0(2) . . ?
O1' C4' C3' 104.0(2) . . ?
C5' C4' C3' 118.4(2) . . ?
O1' C4' H4'A 108.7 . . ?
C5' C4' H4'A 108.7 . . ?
C3' C4' H4'A 108.7 . . ?
O5' C5' C4' 107.5(2) . . ?
O5' C5' H5'A 110.2 . . ?
C4' C5' H5'A 110.2 . . ?
O5' C5' H5'B 110.2 . . ?
C4' C5' H5'B 110.2 . . ?
H5'A C5' H5'B 108.5 . . ?
C5' O5' H5' 109.5 . . ?
C2' C6' H6'A 109.5 . . ?
C2' C6' H6'B 109.5 . . ?
H6'A C6' H6'B 109.5 . . ?
C2' C6' H6'C 109.5 . . ?
H6'A C6' H6'C 109.5 . . ?
H6'B C6' H6'C 109.5 . . ?
H1W1 O1W H1W1 110(5) . 2_575 ?

loop_
_geom_bond_atom_site_label_1
_geom_bond_atom_site_label_2
_geom_bond_distance
_geom_bond_site_symmetry_2
_geom_bond_publ_flag
N1 C6 1.371(3) . ?
N1 C2 1.399(3) . ?
N1 C1' 1.481(3) . ?
C2 O2 1.216(3) . ?
C2 N3 1.372(3) . ?
N3 C4 1.384(3) . ?
N3 H3 0.86(4) . ?
C4 O4 1.231(3) . ?
C4 C5 1.441(4) . ?
C5 C6 1.339(4) . ?
C5 H5A 0.9500 . ?
C6 H6A 0.9500 . ?
O1' C1' 1.415(3) . ?
O1' C4' 1.454(3) . ?
C1' C2' 1.541(3) . ?
C1' H1'A 1.0000 . ?
C2' O2' 1.429(3) . ?
C2' C6' 1.510(4) . ?
C2' C3' 1.541(4) . ?
O2' H2' 0.82(4) . ?
C3' O3' 1.416(3) . ?
C3' C4' 1.523(4) . ?
C3' H3'A 1.0000 . ?
O3' H3' 0.83(4) . ?
C4' C5' 1.516(4) . ?
C4' H4'A 1.0000 . ?
C5' O5' 1.415(3) . ?
C5' H5'A 0.9900 . ?
C5' H5'B 0.9900 . ?
O5' H5' 0.8400 . ?
C6' H6'A 0.9800 . ?
C6' H6'B 0.9800 . ?
C6' H6'C 0.9800 . ?
O1W H1W1 0.80(3) . ?
O1W H1W1 0.80(3) 2_575 ?

loop_
_geom_hbond_atom_site_label_D
_geom_hbond_atom_site_label_H
_geom_hbond_atom_site_label_A
_geom_hbond_distance_DH
_geom_hbond_distance_HA
_geom_hbond_distance_DA
_geom_hbond_angle_DHA
_geom_hbond_site_symmetry_A
_geom_hbond_publ_flag
N3 H3 O4 0.86(4) 1.94(4) 2.797(3) 178(3) 4_565 yes
O2' H2' O3' 0.82(4) 1.91(4) 2.700(3) 161(3) 2_675 yes
O3' H3' O1W 0.83(4) 1.90(4) 2.730(3) 176(4) . yes
O5' H5' O2' 0.84 1.86 2.690(3) 169.4 1_455 yes
O1W H1W1 O5' 0.80(3) 1.92(3) 2.712(3) 173(4) 2_574 yes

loop_
_geom_torsion_atom_site_label_1
_geom_torsion_atom_site_label_2
_geom_torsion_atom_site_label_3
_geom_torsion_atom_site_label_4
_geom_torsion
_geom_torsion_site_symmetry_1
_geom_torsion_site_symmetry_2
_geom_torsion_site_symmetry_3
_geom_torsion_site_symmetry_4
_geom_torsion_publ_flag
C6 N1 C2 O2 -178.3(3) . . . . ?
C1' N1 C2 O2 6.4(4) . . . . ?
C6 N1 C2 N3 2.4(3) . . . . ?
C1' N1 C2 N3 -172.9(2) . . . . ?
O2 C2 N3 C4 -179.4(3) . . . . ?
N1 C2 N3 C4 -0.1(4) . . . . ?
C2 N3 C4 O4 178.6(2) . . . . ?
C2 N3 C4 C5 -2.1(4) . . . . ?
O4 C4 C5 C6 -178.6(3) . . . . ?
N3 C4 C5 C6 2.2(4) . . . . ?
C4 C5 C6 N1 -0.1(4) . . . . ?
C2 N1 C6 C5 -2.4(4) . . . . ?
C1' N1 C6 C5 172.6(2) . . . . ?
C4' O1' C1' N1 -112.9(2) . . . . ?
C4' O1' C1' C2' 8.9(3) . . . . ?
C6 N1 C1' O1' 28.5(3) . . . . ?
C2 N1 C1' O1' -156.2(2) . . . . ?
C6 N1 C1' C2' -89.0(3) . . . . ?
C2 N1 C1' C2' 86.2(3) . . . . ?
O1' C1' C2' O2' 81.6(2) . . . . ?
N1 C1' C2' O2' -159.2(2) . . . . ?
O1' C1' C2' C6' -155.1(2) . . . . ?
N1 C1' C2' C6' -35.9(3) . . . . ?
O1' C1' C2' C3' -30.0(2) . . . . ?
N1 C1' C2' C3' 89.2(2) . . . . ?
O2' C2' C3' O3' 51.8(3) . . . . ?
C6' C2' C3' O3' -72.8(3) . . . . ?
C1' C2' C3' O3' 160.53(19) . . . . ?
O2' C2' C3' C4' -69.7(2) . . . . ?
C6' C2' C3' C4' 165.7(2) . . . . ?
C1' C2' C3' C4' 39.0(2) . . . . ?
C1' O1' C4' C5' 143.2(2) . . . . ?
C1' O1' C4' C3' 16.6(3) . . . . ?
O3' C3' C4' O1' -154.5(2) . . . . ?
C2' C3' C4' O1' -34.8(2) . . . . ?
O3' C3' C4' C5' 85.8(3) . . . . ?
C2' C3' C4' C5' -154.6(2) . . . . ?
O1' C4' C5' O5' 160.8(2) . . . . ?
C3' C4' C5' O5' -81.5(3) . . . . ?
